data_4303114
loop_
_publ_author_name
'Sharonna Greenberg'
'Douglas W. Stephan'

_publ_section_title
;
Phosphines Bearing Alkyne Substituents: Synthesis and Hydrophosphination
Polymerization
;
_journal_name_full 'Inorganic Chemistry'
_journal_page_first 8623
_journal_page_last 8631
_journal_paper_doi 10.1021/ic9012284
_journal_volume 48
_journal_year 2009
_chemical_formula_sum 'C20 H21 Br'
_chemical_formula_weight 341.28
_space_group_IT_number 14
_symmetry_cell_setting monoclinic
_symmetry_space_group_name_Hall '-P 2ybc'
_symmetry_space_group_name_H-M 'P 1 21/c 1'
_atom_sites_solution_hydrogens geom
_atom_sites_solution_primary direct
_atom_sites_solution_secondary difmap
_audit_creation_method SHELXL-97
_cell_angle_alpha 90.00
_cell_angle_beta 104.12(3)
_cell_angle_gamma 90.00
_cell_formula_units_Z 4
_cell_length_a 12.984(3)
_cell_length_b 10.408(2)
_cell_length_c 13.080(3)
_cell_measurement_temperature 293(2)
_cell_measurement_theta_max 25.0
_cell_measurement_theta_min 2.0
_cell_volume 1714.2(7)
_computing_cell_refinement 'Bruker XSCANS'
_computing_data_collection 'Bruker XSCANS'
_computing_data_reduction 'Bruker SHELXTL'
_computing_molecular_graphics 'Bruker SHELXTL'
_computing_publication_material 'Bruker SHELXTL'
_computing_structure_refinement 'SHELXL-97 (Sheldrick, 1997)'
_computing_structure_solution 'SHELXS-97 (Sheldrick, 1990)'
_diffrn_ambient_temperature 293(2)
_diffrn_measured_fraction_theta_full 0.995
_diffrn_measured_fraction_theta_max 0.995
_diffrn_radiation_monochromator graphite
_diffrn_radiation_source 'fine-focus sealed tube'
_diffrn_radiation_type MoK\a
_diffrn_radiation_wavelength 0.71073
_diffrn_reflns_av_R_equivalents 0.0770
_diffrn_reflns_av_sigmaI/netI 0.0649
_diffrn_reflns_limit_h_max 15
_diffrn_reflns_limit_h_min -15
_diffrn_reflns_limit_k_max 11
_diffrn_reflns_limit_k_min -12
_diffrn_reflns_limit_l_max 15
_diffrn_reflns_limit_l_min -14
_diffrn_reflns_number 12780
_diffrn_reflns_theta_full 25.00
_diffrn_reflns_theta_max 25.00
_diffrn_reflns_theta_min 2.79
_exptl_absorpt_coefficient_mu 2.390
_exptl_absorpt_correction_T_max 0.871
_exptl_absorpt_correction_T_min 0.657
_exptl_absorpt_correction_type multi-scan
_exptl_crystal_colour colorless
_exptl_crystal_density_diffrn 1.322
_exptl_crystal_density_method 'not measured'
_exptl_crystal_description needles
_exptl_crystal_F_000 704
_exptl_crystal_size_max 0.28
_exptl_crystal_size_mid 0.15
_exptl_crystal_size_min 0.13
_refine_diff_density_max 0.466
_refine_diff_density_min -0.462
_refine_diff_density_rms 0.073
_refine_ls_extinction_method none
_refine_ls_goodness_of_fit_ref 1.018
_refine_ls_hydrogen_treatment constr
_refine_ls_matrix_type full
_refine_ls_number_parameters 190
_refine_ls_number_reflns 3009
_refine_ls_number_restraints 0
_refine_ls_restrained_S_all 1.018
_refine_ls_R_factor_all 0.0689
_refine_ls_R_factor_gt 0.0401
_refine_ls_shift/su_max 0.000
_refine_ls_shift/su_mean 0.000
_refine_ls_structure_factor_coef Fsqd
_refine_ls_weighting_details 'calc w=1/[\s^2^(Fo^2^)+(0.0426P)^2^+0.3267P] where P=(Fo^2^+2Fc^2^)/3'
_refine_ls_weighting_scheme calc
_refine_ls_wR_factor_gt 0.0828
_refine_ls_wR_factor_ref 0.0939
_reflns_number_gt 2200
_reflns_number_total 3009
_reflns_threshold_expression >2sigma(I)
_cod_data_source_file ic9012284_si_002_1.cif
_cod_data_source_block BrC6H2(iPr)R2C=CPh
_cod_original_cell_volume 1714.2(6)
_cod_database_code 4303114

loop_
_symmetry_equiv_pos_as_xyz
'x, y, z'
'-x, y+1/2, -z+1/2'
'-x, -y, -z'
'x, -y-1/2, z-1/2'

loop_
_atom_site_label
_atom_site_type_symbol
_atom_site_fract_x
_atom_site_fract_y
_atom_site_fract_z
_atom_site_U_iso_or_equiv
_atom_site_adp_type
_atom_site_occupancy
_atom_site_symmetry_multiplicity
_atom_site_calc_flag
_atom_site_refinement_flags
_atom_site_disorder_assembly
_atom_site_disorder_group
Br1 Br 0.47903(3) 0.33635(3) 0.02220(3) 0.03397(15) Uani 1 1 d . . .
C3 C 0.3029(3) 0.0504(3) 0.1950(3) 0.0267(8) Uani 1 1 d . . .
C4 C 0.2480(3) -0.0447(3) 0.2427(3) 0.0281(8) Uani 1 1 d . . .
C5 C 0.2317(3) 0.3321(3) 0.0041(3) 0.0315(8) Uani 1 1 d . . .
H5A H 0.2767 0.4075 0.0034 0.038 Uiso 1 1 calc R . .
C6 C 0.4083(2) 0.2240(3) 0.0980(3) 0.0244(8) Uani 1 1 d . . .
C7 C 0.2468(3) 0.1452(3) 0.1296(3) 0.0282(8) Uani 1 1 d . . .
H7A H 0.1734 0.1492 0.1191 0.034 Uiso 1 1 calc R . .
C8 C 0.2975(2) 0.2340(3) 0.0796(3) 0.0261(8) Uani 1 1 d . . .
C9 C 0.0871(3) -0.3167(3) 0.2507(3) 0.0353(9) Uani 1 1 d . . .
H9A H 0.0717 -0.3020 0.1784 0.042 Uiso 1 1 calc R . .
C10 C 0.4680(2) 0.1340(3) 0.1669(3) 0.0262(8) Uani 1 1 d . . .
C11 C 0.4134(3) 0.0471(3) 0.2144(3) 0.0278(8) Uani 1 1 d . . .
H11A H 0.4511 -0.0145 0.2601 0.033 Uiso 1 1 calc R . .
C12 C 0.1747(3) -0.2547(3) 0.4267(3) 0.0365(9) Uani 1 1 d . . .
H12A H 0.2186 -0.1990 0.4735 0.044 Uiso 1 1 calc R . .
C13 C 0.5890(3) 0.1254(3) 0.1906(3) 0.0300(8) Uani 1 1 d . . .
H13A H 0.6144 0.2020 0.1607 0.036 Uiso 1 1 calc R . .
C14 C 0.2038(3) -0.1277(3) 0.2779(3) 0.0284(8) Uani 1 1 d . . .
C15 C 0.2034(3) 0.2766(3) -0.1070(3) 0.0433(10) Uani 1 1 d . . .
H15A H 0.2669 0.2490 -0.1257 0.065 Uiso 1 1 calc R . .
H15B H 0.1686 0.3411 -0.1558 0.065 Uiso 1 1 calc R . .
H15C H 0.1566 0.2045 -0.1096 0.065 Uiso 1 1 calc R . .
C16 C 0.1539(2) -0.2327(3) 0.3196(3) 0.0261(8) Uani 1 1 d . . .
C17 C 0.0436(3) -0.4218(3) 0.2897(3) 0.0409(10) Uani 1 1 d . . .
H17A H -0.0001 -0.4783 0.2435 0.049 Uiso 1 1 calc R . .
C18 C 0.1297(3) -0.3604(3) 0.4645(3) 0.0440(10) Uani 1 1 d . . .
H18A H 0.1439 -0.3753 0.5367 0.053 Uiso 1 1 calc R . .
C19 C 0.0647(3) -0.4428(3) 0.3960(4) 0.0415(10) Uani 1 1 d . . .
H19A H 0.0348 -0.5132 0.4219 0.050 Uiso 1 1 calc R . .
C20 C 0.1330(3) 0.3771(3) 0.0384(4) 0.0483(11) Uani 1 1 d . . .
H20A H 0.1540 0.4124 0.1082 0.072 Uiso 1 1 calc R . .
H20B H 0.0863 0.3055 0.0380 0.072 Uiso 1 1 calc R . .
H20C H 0.0969 0.4418 -0.0095 0.072 Uiso 1 1 calc R . .
C22 C 0.6240(3) 0.0093(4) 0.1382(4) 0.0750(17) Uani 1 1 d . . .
H22A H 0.5912 0.0113 0.0640 0.113 Uiso 1 1 calc R . .
H22B H 0.6032 -0.0676 0.1684 0.113 Uiso 1 1 calc R . .
H22C H 0.6998 0.0106 0.1489 0.113 Uiso 1 1 calc R . .
C34 C 0.6379(3) 0.1265(4) 0.3088(3) 0.0580(12) Uani 1 1 d . . .
H34A H 0.6151 0.2021 0.3392 0.087 Uiso 1 1 calc R . .
H34B H 0.7139 0.1268 0.3216 0.087 Uiso 1 1 calc R . .
H34C H 0.6156 0.0515 0.3402 0.087 Uiso 1 1 calc R . .

loop_
_atom_site_aniso_label
_atom_site_aniso_U_11
_atom_site_aniso_U_22
_atom_site_aniso_U_33
_atom_site_aniso_U_23
_atom_site_aniso_U_13
_atom_site_aniso_U_12
Br1 0.0371(2) 0.0309(2) 0.0367(3) 0.00717(16) 0.01420(17) -0.00536(15)
C3 0.031(2) 0.0254(16) 0.026(2) 0.0007(15) 0.0101(17) -0.0020(13)
C4 0.0239(18) 0.0299(17) 0.031(2) 0.0014(16) 0.0064(17) 0.0029(14)
C5 0.0315(19) 0.0250(16) 0.036(2) 0.0055(16) 0.0043(17) -0.0007(14)
C6 0.0311(19) 0.0201(15) 0.024(2) -0.0008(14) 0.0102(16) -0.0048(13)
C7 0.0257(18) 0.0300(17) 0.029(2) -0.0004(15) 0.0076(16) -0.0003(14)
C8 0.031(2) 0.0210(16) 0.028(2) -0.0010(14) 0.0083(16) -0.0003(13)
C9 0.034(2) 0.039(2) 0.031(2) 0.0094(17) 0.0028(18) -0.0037(15)
C10 0.0250(18) 0.0271(17) 0.026(2) -0.0024(14) 0.0064(16) -0.0036(13)
C11 0.030(2) 0.0267(16) 0.026(2) 0.0034(15) 0.0045(16) 0.0003(14)
C12 0.045(2) 0.0352(19) 0.032(3) -0.0003(17) 0.0138(19) 0.0026(16)
C13 0.0257(18) 0.0341(18) 0.030(2) 0.0022(15) 0.0070(16) -0.0020(14)
C14 0.0238(18) 0.0325(18) 0.028(2) 0.0061(15) 0.0052(16) 0.0025(14)
C15 0.045(2) 0.039(2) 0.039(3) 0.0127(18) -0.002(2) -0.0007(17)
C16 0.0234(18) 0.0287(17) 0.028(2) 0.0095(15) 0.0090(16) 0.0044(14)
C17 0.031(2) 0.038(2) 0.054(3) 0.0076(19) 0.010(2) -0.0070(16)
C18 0.061(3) 0.046(2) 0.032(3) 0.0152(19) 0.027(2) 0.0106(19)
C19 0.043(2) 0.0326(19) 0.058(3) 0.016(2) 0.030(2) 0.0026(16)
C20 0.043(2) 0.037(2) 0.064(3) 0.014(2) 0.011(2) 0.0143(17)
C22 0.038(3) 0.074(3) 0.117(5) -0.051(3) 0.027(3) -0.005(2)
C34 0.032(2) 0.098(3) 0.040(3) 0.015(2) 0.001(2) -0.007(2)

loop_
_atom_type_symbol
_atom_type_description
_atom_type_scat_dispersion_real
_atom_type_scat_dispersion_imag
_atom_type_scat_source
C C 0.0033 0.0016 'International Tables Vol C Tables 4.2.6.8 and 6.1.1.4'
H H 0.0000 0.0000 'International Tables Vol C Tables 4.2.6.8 and 6.1.1.4'
Br Br -0.2901 2.4595 'International Tables Vol C Tables 4.2.6.8 and 6.1.1.4'

loop_
_geom_angle_atom_site_label_1
_geom_angle_atom_site_label_2
_geom_angle_atom_site_label_3
_geom_angle
_geom_angle_site_symmetry_1
_geom_angle_site_symmetry_3
_geom_angle_publ_flag
C7 C3 C11 119.4(3) . . ?
C7 C3 C4 120.8(3) . . ?
C11 C3 C4 119.8(3) . . ?
C14 C4 C3 176.3(4) . . ?
C15 C5 C8 109.3(3) . . ?
C15 C5 C20 111.8(3) . . ?
C8 C5 C20 113.0(3) . . ?
C10 C6 C8 123.0(3) . . ?
C10 C6 Br1 119.0(2) . . ?
C8 C6 Br1 118.0(2) . . ?
C8 C7 C3 121.7(3) . . ?
C7 C8 C6 117.0(3) . . ?
C7 C8 C5 119.7(3) . . ?
C6 C8 C5 123.2(3) . . ?
C17 C9 C16 120.1(4) . . ?
C11 C10 C6 117.5(3) . . ?
C11 C10 C13 119.0(3) . . ?
C6 C10 C13 123.5(3) . . ?
C10 C11 C3 121.2(3) . . ?
C16 C12 C18 119.8(3) . . ?
C22 C13 C34 111.7(3) . . ?
C22 C13 C10 111.3(3) . . ?
C34 C13 C10 111.1(3) . . ?
C4 C14 C16 177.2(3) . . ?
C12 C16 C9 119.2(3) . . ?
C12 C16 C14 120.9(3) . . ?
C9 C16 C14 119.8(3) . . ?
C19 C17 C9 120.2(4) . . ?
C19 C18 C12 120.5(4) . . ?
C17 C19 C18 120.1(3) . . ?

loop_
_geom_bond_atom_site_label_1
_geom_bond_atom_site_label_2
_geom_bond_distance
_geom_bond_site_symmetry_2
_geom_bond_publ_flag
Br1 C6 1.907(3) . ?
C3 C7 1.389(4) . ?
C3 C11 1.395(4) . ?
C3 C4 1.447(4) . ?
C4 C14 1.191(4) . ?
C5 C15 1.523(5) . ?
C5 C8 1.528(4) . ?
C5 C20 1.531(5) . ?
C6 C10 1.397(4) . ?
C6 C8 1.403(4) . ?
C7 C8 1.388(4) . ?
C9 C17 1.385(5) . ?
C9 C16 1.395(5) . ?
C10 C11 1.386(4) . ?
C10 C13 1.528(4) . ?
C12 C16 1.380(5) . ?
C12 C18 1.392(5) . ?
C13 C22 1.513(5) . ?
C13 C34 1.521(5) . ?
C14 C16 1.443(4) . ?
C17 C19 1.367(5) . ?
C18 C19 1.372(5) . ?

loop_
_cod_related_entry_id
_cod_related_entry_database
_cod_related_entry_code
1 ChemSpider 30660733
